data_4070498
loop_
_publ_author_name
'Scherer, Axel'
'Haase, Detlev'
'Saak, Wolfgang'
'Beckhaus, R\"udiger'
'Meetsma, Auke'
'Bouwkamp, Marco W.'

_publ_section_title
;
 Low-Valent Pentafulvene Titanium Dinitrogen Complex as a Precursor for
 Cationic Titanium Complexes
;
_journal_issue 24
_journal_name_full Organometallics
_journal_page_first 6969
_journal_paper_doi 10.1021/om900875e
_journal_volume 28
_journal_year 2009
_chemical_formula_sum 'C25 H33 Cl Ti'
_chemical_formula_weight 416.86
_chemical_name_systematic
; 
 ? 
;
_space_group_IT_number 2
_symmetry_cell_setting triclinic
_symmetry_space_group_name_Hall '-P 1'
_symmetry_space_group_name_H-M 'P -1'
_atom_sites_solution_hydrogens geom
_atom_sites_solution_primary direct
_atom_sites_solution_secondary difmap
_audit_creation_method SHELXL-97
_cell_angle_alpha 112.906(4)
_cell_angle_beta 91.906(4)
_cell_angle_gamma 93.567(4)
_cell_formula_units_Z 4
_cell_length_a 11.9442(4)
_cell_length_b 12.3237(5)
_cell_length_c 15.8577(6)
_cell_measurement_temperature 193(2)
_cell_volume 2141.77(15)
_computing_cell_refinement 'IPDS (Stoe, 1999)'
_computing_data_collection 'IPDS (Stoe, 1999)'
_computing_data_reduction 'XRED (Stoe, 1997)'
_computing_molecular_graphics 'Ortep-3 for Windows (Farrugia, 1997)'
_computing_publication_material 'SHELX-97 (Sheldrick, 1997)'
_computing_structure_refinement 'SHELXL-97 (Sheldrick, 1997)'
_computing_structure_solution 'SHELXS-97 (Sheldrick, 1990)'
_diffrn_ambient_temperature 193(2)
_diffrn_measured_fraction_theta_full 0.931
_diffrn_measured_fraction_theta_max 0.931
_diffrn_measurement_device_type 'Stoe IPDS'
_diffrn_radiation_monochromator graphite
_diffrn_radiation_source 'fine-focus sealed tube'
_diffrn_radiation_type MoK\a
_diffrn_radiation_wavelength 0.71073
_diffrn_reflns_av_R_equivalents 0.0424
_diffrn_reflns_av_sigmaI/netI 0.0380
_diffrn_reflns_limit_h_max 14
_diffrn_reflns_limit_h_min -14
_diffrn_reflns_limit_k_max 15
_diffrn_reflns_limit_k_min -15
_diffrn_reflns_limit_l_max 19
_diffrn_reflns_limit_l_min -19
_diffrn_reflns_number 27472
_diffrn_reflns_theta_full 26.01
_diffrn_reflns_theta_max 26.01
_diffrn_reflns_theta_min 2.14
_exptl_absorpt_coefficient_mu 0.532
_exptl_absorpt_correction_T_max 0.8875
_exptl_absorpt_correction_T_min 0.7959
_exptl_absorpt_correction_type numerical
_exptl_crystal_colour yellow
_exptl_crystal_density_diffrn 1.293
_exptl_crystal_density_method 'not measured'
_exptl_crystal_description block
_exptl_crystal_F_000 888
_exptl_crystal_size_max 0.45
_exptl_crystal_size_mid 0.30
_exptl_crystal_size_min 0.23
_refine_diff_density_max 0.366
_refine_diff_density_min -0.285
_refine_diff_density_rms 0.044
_refine_ls_extinction_method none
_refine_ls_goodness_of_fit_ref 0.939
_refine_ls_hydrogen_treatment mixed
_refine_ls_matrix_type full
_refine_ls_number_parameters 685
_refine_ls_number_reflns 7851
_refine_ls_number_restraints 0
_refine_ls_restrained_S_all 0.939
_refine_ls_R_factor_all 0.0412
_refine_ls_R_factor_gt 0.0289
_refine_ls_shift/su_max 0.001
_refine_ls_shift/su_mean 0.000
_refine_ls_structure_factor_coef Fsqd
_refine_ls_weighting_details 'calc w=1/[\s^2^(Fo^2^)+(0.0474P)^2^+0.0000P] where P=(Fo^2^+2Fc^2^)/3'
_refine_ls_weighting_scheme calc
_refine_ls_wR_factor_gt 0.0696
_refine_ls_wR_factor_ref 0.0727
_reflns_number_gt 6138
_reflns_number_total 7851
_reflns_threshold_expression >2sigma(I)
_cod_data_source_file om900875e_si_001.cif
_cod_data_source_block ADATICL
_cod_original_cell_volume 2141.77(14)
_cod_original_sg_symbol_H-M P-1
_cod_database_code 4070498

loop_
_symmetry_equiv_pos_as_xyz
'x, y, z'
'-x, -y, -z'

loop_
_atom_site_label
_atom_site_type_symbol
_atom_site_fract_x
_atom_site_fract_y
_atom_site_fract_z
_atom_site_U_iso_or_equiv
_atom_site_adp_type
_atom_site_occupancy
_atom_site_symmetry_multiplicity
_atom_site_calc_flag
Ti1 Ti 0.31108(2) 0.16513(2) 0.315649(19) 0.01803(8) Uani 1 1 d
Cl1 Cl 0.35448(4) 0.04525(4) 0.16503(3) 0.03995(13) Uani 1 1 d
C1 C 0.39649(15) 0.09825(15) 0.40748(12) 0.0252(4) Uani 1 1 d
C2 C 0.38293(16) 0.22208(15) 0.46310(13) 0.0288(4) Uani 1 1 d
H2 H 0.3286(18) 0.2515(17) 0.5127(14) 0.035 Uiso 1 1 d
C3 C 0.45149(17) 0.29239(17) 0.43082(15) 0.0370(5) Uani 1 1 d
H3 H 0.456(2) 0.374(2) 0.4523(15) 0.044 Uiso 1 1 d
C4 C 0.51020(17) 0.21863(19) 0.35807(17) 0.0394(5) Uani 1 1 d
H4 H 0.563(2) 0.243(2) 0.3211(16) 0.047 Uiso 1 1 d
C5 C 0.48014(16) 0.10014(18) 0.34461(15) 0.0322(4) Uani 1 1 d
H5 H 0.5041(19) 0.0330(19) 0.2995(15) 0.039 Uiso 1 1 d
C6 C 0.30584(14) 0.00798(14) 0.38291(11) 0.0220(3) Uani 1 1 d
C7 C 0.32561(16) -0.11704(15) 0.31555(12) 0.0264(4) Uani 1 1 d
H7 H 0.3729(18) -0.1111(17) 0.2673(14) 0.032 Uiso 1 1 d
C8 C 0.21383(17) -0.18918(16) 0.27399(13) 0.0308(4) Uani 1 1 d
H8A H 0.1755(18) -0.1519(18) 0.2383(14) 0.037 Uiso 1 1 d
H8B H 0.2315(18) -0.2666(19) 0.2313(15) 0.037 Uiso 1 1 d
C9 C 0.14190(17) -0.19724(15) 0.34999(13) 0.0299(4) Uani 1 1 d
H9 H 0.074(2) -0.2412(18) 0.3231(15) 0.036 Uiso 1 1 d
C10 C 0.11892(16) -0.07181(15) 0.41457(13) 0.0287(4) Uani 1 1 d
H10A H 0.0738(18) -0.0768(17) 0.4645(15) 0.034 Uiso 1 1 d
H10B H 0.0786(18) -0.0343(17) 0.3813(14) 0.034 Uiso 1 1 d
C11 C 0.23012(15) 0.00172(14) 0.45657(11) 0.0233(4) Uani 1 1 d
H11 H 0.2117(17) 0.0813(17) 0.4996(13) 0.028 Uiso 1 1 d
C12 C 0.29285(18) -0.05944(16) 0.51089(13) 0.0295(4) Uani 1 1 d
H12A H 0.360(2) -0.0140(18) 0.5402(15) 0.035 Uiso 1 1 d
H12B H 0.2464(19) -0.0615(18) 0.5593(15) 0.035 Uiso 1 1 d
C13 C 0.31653(16) -0.18488(15) 0.44623(13) 0.0295(4) Uani 1 1 d
H13 H 0.3565(18) -0.2245(18) 0.4791(14) 0.035 Uiso 1 1 d
C14 C 0.38859(17) -0.17846(17) 0.36965(14) 0.0310(4) Uani 1 1 d
H14A H 0.461(2) -0.1330(18) 0.3948(15) 0.037 Uiso 1 1 d
H14B H 0.4055(18) -0.2600(19) 0.3274(14) 0.037 Uiso 1 1 d
C15 C 0.20503(17) -0.25727(16) 0.40394(14) 0.0321(4) Uani 1 1 d
H15A H 0.1579(19) -0.2646(18) 0.4518(15) 0.039 Uiso 1 1 d
H15B H 0.2203(18) -0.3405(19) 0.3613(15) 0.039 Uiso 1 1 d
C16 C 0.17060(15) 0.21595(14) 0.22763(11) 0.0229(4) Uani 1 1 d
C17 C 0.23510(15) 0.32141(14) 0.28537(11) 0.0235(4) Uani 1 1 d
C18 C 0.21223(15) 0.34189(14) 0.37725(11) 0.0229(4) Uani 1 1 d
C19 C 0.13835(14) 0.24666(14) 0.37645(11) 0.0212(3) Uani 1 1 d
C20 C 0.11299(14) 0.16830(14) 0.28324(11) 0.0211(3) Uani 1 1 d
C21 C 0.1535(2) 0.17068(19) 0.12496(13) 0.0370(5) Uani 1 1 d
H21A H 0.138(2) 0.080(2) 0.0968(16) 0.044 Uiso 1 1 d
H21B H 0.095(2) 0.2102(19) 0.1093(15) 0.044 Uiso 1 1 d
H21C H 0.221(2) 0.1917(19) 0.1009(16) 0.044 Uiso 1 1 d
C22 C 0.3065(2) 0.40054(19) 0.25265(17) 0.0385(5) Uani 1 1 d
H22A H 0.263(2) 0.457(2) 0.2381(15) 0.046 Uiso 1 1 d
H22B H 0.359(2) 0.446(2) 0.2987(17) 0.046 Uiso 1 1 d
H22C H 0.344(2) 0.359(2) 0.2001(17) 0.046 Uiso 1 1 d
C23 C 0.2452(2) 0.45406(17) 0.45999(14) 0.0372(5) Uani 1 1 d
H23A H 0.264(2) 0.4381(19) 0.5123(17) 0.045 Uiso 1 1 d
H23B H 0.181(2) 0.508(2) 0.4738(15) 0.045 Uiso 1 1 d
H23C H 0.308(2) 0.501(2) 0.4465(16) 0.045 Uiso 1 1 d
C24 C 0.08173(19) 0.24437(18) 0.45912(13) 0.0319(4) Uani 1 1 d
H24A H 0.046(2) 0.172(2) 0.4478(15) 0.038 Uiso 1 1 d
H24B H 0.1354(19) 0.2706(18) 0.5131(15) 0.038 Uiso 1 1 d
H24C H 0.0224(19) 0.2985(19) 0.4744(14) 0.038 Uiso 1 1 d
C25 C 0.02957(17) 0.06208(16) 0.24622(15) 0.0318(4) Uani 1 1 d
H25A H -0.0108(19) 0.0520(18) 0.2942(16) 0.038 Uiso 1 1 d
H25B H -0.026(2) 0.0693(18) 0.2071(15) 0.038 Uiso 1 1 d
H25C H 0.0646(19) -0.0107(19) 0.2135(15) 0.038 Uiso 1 1 d
Ti2 Ti 0.72052(2) 0.37933(2) 0.151618(18) 0.01728(8) Uani 1 1 d
Cl2 Cl 0.64173(4) 0.44572(4) 0.29594(3) 0.02709(10) Uani 1 1 d
C26 C 0.63584(14) 0.47102(14) 0.07805(11) 0.0213(3) Uani 1 1 d
C27 C 0.68466(17) 0.37405(15) 0.00744(11) 0.0280(4) Uani 1 1 d
H27 H 0.7469(19) 0.3836(18) -0.0232(15) 0.034 Uiso 1 1 d
C28 C 0.62725(18) 0.26701(16) 0.00029(13) 0.0353(5) Uani 1 1 d
H28 H 0.6413(19) 0.190(2) -0.0402(15) 0.042 Uiso 1 1 d
C29 C 0.54327(18) 0.29266(16) 0.06299(14) 0.0347(5) Uani 1 1 d
H29 H 0.495(2) 0.237(2) 0.0728(15) 0.042 Uiso 1 1 d
C30 C 0.54506(15) 0.41662(15) 0.10830(13) 0.0268(4) Uani 1 1 d
H30 H 0.4997(18) 0.4566(17) 0.1557(14) 0.032 Uiso 1 1 d
C31 C 0.70315(14) 0.57375(13) 0.14010(10) 0.0184(3) Uani 1 1 d
C32 C 0.79414(15) 0.63398(15) 0.10559(12) 0.0235(4) Uani 1 1 d
H32 H 0.8357(17) 0.5780(17) 0.0590(14) 0.028 Uiso 1 1 d
C33 C 0.73736(18) 0.71242(17) 0.06271(13) 0.0301(4) Uani 1 1 d
H33A H 0.7931(19) 0.7538(18) 0.0401(14) 0.036 Uiso 1 1 d
H33B H 0.6866(19) 0.6636(18) 0.0130(15) 0.036 Uiso 1 1 d
C34 C 0.67342(16) 0.80501(15) 0.13606(13) 0.0282(4) Uani 1 1 d
H34 H 0.6379(18) 0.8533(17) 0.1101(14) 0.034 Uiso 1 1 d
C35 C 0.58504(16) 0.74266(15) 0.17294(13) 0.0258(4) Uani 1 1 d
H35A H 0.5430(17) 0.8030(17) 0.2195(14) 0.031 Uiso 1 1 d
H35B H 0.5325(18) 0.6955(17) 0.1251(14) 0.031 Uiso 1 1 d
C36 C 0.64252(15) 0.66565(13) 0.21609(11) 0.0198(3) Uani 1 1 d
H36 H 0.5890(17) 0.6291(16) 0.2419(13) 0.024 Uiso 1 1 d
C37 C 0.72594(16) 0.74461(15) 0.29471(12) 0.0262(4) Uani 1 1 d
H37A H 0.7610(17) 0.6979(17) 0.3231(14) 0.031 Uiso 1 1 d
H37B H 0.6848(17) 0.8026(17) 0.3429(14) 0.031 Uiso 1 1 d
C38 C 0.81437(17) 0.80751(15) 0.25836(13) 0.0297(4) Uani 1 1 d
H38 H 0.8690(18) 0.8596(17) 0.3103(14) 0.036 Uiso 1 1 d
C39 C 0.87643(16) 0.71371(17) 0.18546(13) 0.0294(4) Uani 1 1 d
H39A H 0.9346(19) 0.7536(18) 0.1643(14) 0.035 Uiso 1 1 d
H39B H 0.9107(18) 0.6672(18) 0.2135(14) 0.035 Uiso 1 1 d
C40 C 0.75666(19) 0.88391(16) 0.21526(15) 0.0341(4) Uani 1 1 d
H40A H 0.7137(19) 0.943(2) 0.2623(15) 0.041 Uiso 1 1 d
H40B H 0.813(2) 0.9261(19) 0.1929(15) 0.041 Uiso 1 1 d
C41 C 0.92473(14) 0.37645(15) 0.13949(11) 0.0235(4) Uani 1 1 d
C42 C 0.90387(14) 0.38881(14) 0.23024(11) 0.0216(3) Uani 1 1 d
C43 C 0.83920(14) 0.28532(14) 0.22521(11) 0.0213(3) Uani 1 1 d
C44 C 0.81617(15) 0.21028(14) 0.13095(11) 0.0238(4) Uani 1 1 d
C45 C 0.87113(15) 0.26556(15) 0.07832(11) 0.0247(4) Uani 1 1 d
C46 C 1.00863(18) 0.4499(2) 0.11188(16) 0.0354(4) Uani 1 1 d
H46A H 1.035(2) 0.520(2) 0.1607(16) 0.042 Uiso 1 1 d
H46B H 0.982(2) 0.4727(19) 0.0641(16) 0.042 Uiso 1 1 d
H46C H 1.077(2) 0.4089(19) 0.0908(15) 0.042 Uiso 1 1 d
C47 C 0.95123(18) 0.48681(18) 0.31756(13) 0.0324(4) Uani 1 1 d
H47A H 1.013(2) 0.4636(18) 0.3440(15) 0.039 Uiso 1 1 d
H47B H 0.9712(19) 0.5582(19) 0.3106(15) 0.039 Uiso 1 1 d
H47C H 0.896(2) 0.5072(19) 0.3591(16) 0.039 Uiso 1 1 d
C48 C 0.81053(18) 0.25725(19) 0.30638(13) 0.0300(4) Uani 1 1 d
H48A H 0.7790(18) 0.3201(19) 0.3536(15) 0.036 Uiso 1 1 d
H48B H 0.8807(19) 0.2470(18) 0.3351(14) 0.036 Uiso 1 1 d
H48C H 0.765(2) 0.190(2) 0.2899(14) 0.036 Uiso 1 1 d
C49 C 0.7560(2) 0.08799(16) 0.09419(15) 0.0366(5) Uani 1 1 d
H49A H 0.721(2) 0.0665(19) 0.0346(17) 0.044 Uiso 1 1 d
H49B H 0.807(2) 0.029(2) 0.0931(15) 0.044 Uiso 1 1 d
H49C H 0.696(2) 0.0846(19) 0.1324(16) 0.044 Uiso 1 1 d
C50 C 0.8902(2) 0.2081(2) -0.02238(13) 0.0385(5) Uani 1 1 d
H50A H 0.900(2) 0.265(2) -0.0474(16) 0.046 Uiso 1 1 d
H50B H 0.831(2) 0.149(2) -0.0538(17) 0.046 Uiso 1 1 d
H50C H 0.957(2) 0.171(2) -0.0311(15) 0.046 Uiso 1 1 d

loop_
_atom_site_aniso_label
_atom_site_aniso_U_11
_atom_site_aniso_U_22
_atom_site_aniso_U_33
_atom_site_aniso_U_23
_atom_site_aniso_U_13
_atom_site_aniso_U_12
Ti1 0.01510(17) 0.02032(14) 0.02059(15) 0.00996(11) 0.00047(11) 0.00281(11)
Cl1 0.0455(3) 0.0423(3) 0.0287(2) 0.00686(19) 0.0084(2) 0.0235(2)
C1 0.0206(10) 0.0294(8) 0.0320(9) 0.0197(7) -0.0066(7) 0.0011(7)
C2 0.0282(11) 0.0285(9) 0.0312(10) 0.0153(8) -0.0137(8) -0.0026(8)
C3 0.0296(12) 0.0303(10) 0.0542(13) 0.0237(9) -0.0222(9) -0.0099(8)
C4 0.0163(11) 0.0485(12) 0.0686(15) 0.0418(11) -0.0075(9) -0.0071(9)
C5 0.0170(10) 0.0398(10) 0.0501(12) 0.0286(9) -0.0012(8) 0.0046(8)
C6 0.0203(10) 0.0228(8) 0.0254(8) 0.0124(7) -0.0004(6) 0.0028(7)
C7 0.0282(11) 0.0250(8) 0.0300(9) 0.0135(7) 0.0081(7) 0.0089(8)
C8 0.0384(12) 0.0233(8) 0.0274(9) 0.0067(7) -0.0050(8) 0.0044(8)
C9 0.0207(11) 0.0240(8) 0.0426(11) 0.0122(8) -0.0086(8) -0.0048(7)
C10 0.0223(10) 0.0293(9) 0.0384(10) 0.0172(8) 0.0037(8) 0.0046(8)
C11 0.0257(10) 0.0209(8) 0.0244(9) 0.0098(7) 0.0020(7) 0.0032(7)
C12 0.0339(12) 0.0311(9) 0.0267(9) 0.0157(8) -0.0035(8) -0.0014(8)
C13 0.0277(11) 0.0293(9) 0.0385(10) 0.0210(8) -0.0029(8) 0.0048(8)
C14 0.0231(11) 0.0292(9) 0.0458(11) 0.0193(9) 0.0032(8) 0.0075(8)
C15 0.0321(12) 0.0249(9) 0.0438(11) 0.0186(8) 0.0016(8) 0.0001(8)
C16 0.0234(10) 0.0261(8) 0.0210(8) 0.0100(7) 0.0009(6) 0.0112(7)
C17 0.0239(10) 0.0237(8) 0.0272(9) 0.0138(7) 0.0033(7) 0.0079(7)
C18 0.0244(10) 0.0194(7) 0.0226(8) 0.0054(6) -0.0016(7) 0.0059(7)
C19 0.0191(9) 0.0230(8) 0.0223(8) 0.0089(6) 0.0030(6) 0.0073(7)
C20 0.0171(9) 0.0209(7) 0.0244(8) 0.0074(6) -0.0017(6) 0.0064(7)
C21 0.0502(14) 0.0414(11) 0.0220(9) 0.0133(8) -0.0006(8) 0.0188(10)
C22 0.0422(14) 0.0338(10) 0.0483(13) 0.0247(10) 0.0120(10) 0.0059(10)
C23 0.0475(14) 0.0240(9) 0.0313(11) 0.0023(8) -0.0082(9) 0.0018(9)
C24 0.0361(12) 0.0324(10) 0.0297(10) 0.0126(8) 0.0133(8) 0.0110(9)
C25 0.0260(11) 0.0267(9) 0.0401(11) 0.0114(8) -0.0103(8) 0.0016(8)
Ti2 0.01706(17) 0.01748(13) 0.01720(14) 0.00686(11) -0.00188(10) 0.00180(11)
Cl2 0.0278(2) 0.0326(2) 0.0284(2) 0.01852(17) 0.00948(16) 0.00947(18)
C26 0.0210(9) 0.0236(8) 0.0211(8) 0.0106(6) -0.0054(6) 0.0058(7)
C27 0.0345(11) 0.0309(9) 0.0166(8) 0.0065(7) -0.0059(7) 0.0117(8)
C28 0.0424(13) 0.0241(9) 0.0294(10) 0.0010(8) -0.0207(8) 0.0059(8)
C29 0.0280(12) 0.0258(9) 0.0470(12) 0.0136(8) -0.0195(9) -0.0068(8)
C30 0.0194(10) 0.0270(8) 0.0340(10) 0.0130(8) -0.0090(7) 0.0010(7)
C31 0.0188(9) 0.0212(7) 0.0176(8) 0.0097(6) 0.0009(6) 0.0049(7)
C32 0.0208(10) 0.0306(9) 0.0238(8) 0.0151(7) 0.0043(7) 0.0045(8)
C33 0.0311(12) 0.0392(10) 0.0296(10) 0.0243(8) 0.0010(8) -0.0010(9)
C34 0.0300(11) 0.0259(8) 0.0358(10) 0.0205(8) -0.0061(8) 0.0013(8)
C35 0.0216(10) 0.0249(8) 0.0327(10) 0.0127(7) -0.0009(7) 0.0058(8)
C36 0.0206(10) 0.0188(7) 0.0221(8) 0.0099(6) 0.0046(6) 0.0033(7)
C37 0.0345(11) 0.0229(8) 0.0218(8) 0.0092(7) -0.0017(7) 0.0057(8)
C38 0.0303(11) 0.0248(8) 0.0333(10) 0.0129(8) -0.0115(8) -0.0048(8)
C39 0.0177(10) 0.0375(10) 0.0396(11) 0.0229(9) -0.0014(7) -0.0022(8)
C40 0.0361(12) 0.0251(9) 0.0451(12) 0.0199(9) -0.0084(9) -0.0049(8)
C41 0.0188(9) 0.0284(8) 0.0258(9) 0.0121(7) 0.0032(6) 0.0089(7)
C42 0.0161(9) 0.0253(8) 0.0227(8) 0.0080(7) -0.0009(6) 0.0060(7)
C43 0.0212(9) 0.0241(8) 0.0201(8) 0.0095(6) -0.0006(6) 0.0090(7)
C44 0.0280(10) 0.0209(8) 0.0221(8) 0.0074(6) -0.0028(7) 0.0087(7)
C45 0.0267(10) 0.0286(8) 0.0188(8) 0.0081(7) 0.0015(7) 0.0120(7)
C46 0.0247(11) 0.0443(11) 0.0463(12) 0.0255(10) 0.0132(9) 0.0108(9)
C47 0.0290(12) 0.0327(10) 0.0269(10) 0.0031(8) -0.0064(8) 0.0021(9)
C48 0.0315(12) 0.0377(10) 0.0286(10) 0.0201(8) 0.0029(8) 0.0114(9)
C49 0.0514(15) 0.0208(9) 0.0343(11) 0.0084(8) -0.0108(9) 0.0029(9)
C50 0.0463(14) 0.0463(12) 0.0212(10) 0.0087(9) 0.0052(8) 0.0211(11)

loop_
_atom_type_symbol
_atom_type_description
_atom_type_scat_dispersion_real
_atom_type_scat_dispersion_imag
_atom_type_scat_source
C C 0.0033 0.0016 'International Tables Vol C Tables 4.2.6.8 and 6.1.1.4'
H H 0.0000 0.0000 'International Tables Vol C Tables 4.2.6.8 and 6.1.1.4'
Cl Cl 0.1484 0.1585 'International Tables Vol C Tables 4.2.6.8 and 6.1.1.4'
Ti Ti 0.2776 0.4457 'International Tables Vol C Tables 4.2.6.8 and 6.1.1.4'

loop_
_geom_angle_atom_site_label_1
_geom_angle_atom_site_label_2
_geom_angle_atom_site_label_3
_geom_angle
C1 Ti1 C2 38.00(6)
C1 Ti1 C5 37.19(7)
C2 Ti1 C5 60.11(7)
C1 Ti1 Cl1 106.69(5)
C2 Ti1 Cl1 139.38(5)
C5 Ti1 Cl1 79.29(6)
C1 Ti1 C17 151.28(6)
C2 Ti1 C17 113.30(6)
C5 Ti1 C17 141.78(7)
Cl1 Ti1 C17 98.83(4)
C1 Ti1 C20 129.80(6)
C2 Ti1 C20 120.59(7)
C5 Ti1 C20 160.69(6)
Cl1 Ti1 C20 97.20(4)
C17 Ti1 C20 57.39(6)
C1 Ti1 C16 163.76(7)
C2 Ti1 C16 140.45(6)
C5 Ti1 C16 156.62(7)
Cl1 Ti1 C16 79.54(4)
C17 Ti1 C16 34.53(6)
C20 Ti1 C16 34.02(6)
C1 Ti1 C19 110.99(6)
C2 Ti1 C19 88.12(6)
C5 Ti1 C19 146.67(7)
Cl1 Ti1 C19 131.35(4)
C17 Ti1 C19 57.27(6)
C20 Ti1 C19 34.36(5)
C16 Ti1 C19 56.66(5)
C1 Ti1 C18 120.41(6)
C2 Ti1 C18 84.28(6)
C5 Ti1 C18 137.86(7)
Cl1 Ti1 C18 132.62(4)
C17 Ti1 C18 34.37(6)
C20 Ti1 C18 56.92(6)
C16 Ti1 C18 56.66(5)
C19 Ti1 C18 34.18(6)
C1 Ti1 C3 60.32(6)
C2 Ti1 C3 34.58(7)
C5 Ti1 C3 57.62(7)
Cl1 Ti1 C3 122.80(6)
C17 Ti1 C3 94.83(6)
C20 Ti1 C3 135.54(7)
C16 Ti1 C3 129.35(6)
C19 Ti1 C3 102.44(7)
C18 Ti1 C3 80.33(6)
C1 Ti1 C4 60.10(7)
C2 Ti1 C4 57.85(8)
C5 Ti1 C4 34.53(7)
Cl1 Ti1 C4 89.73(6)
C17 Ti1 C4 107.95(6)
C20 Ti1 C4 164.51(6)
C16 Ti1 C4 135.82(6)
C19 Ti1 C4 135.75(7)
C18 Ti1 C4 108.49(7)
C3 Ti1 C4 33.63(8)
C1 Ti1 C6 34.11(6)
C2 Ti1 C6 63.08(6)
C5 Ti1 C6 62.06(6)
Cl1 Ti1 C6 98.33(4)
C17 Ti1 C6 153.25(6)
C20 Ti1 C6 100.14(6)
C16 Ti1 C6 131.29(6)
C19 Ti1 C6 96.05(5)
C18 Ti1 C6 123.11(6)
C3 Ti1 C6 92.94(6)
C4 Ti1 C6 92.49(6)
C6 C1 C5 122.26(16)
C6 C1 C2 122.85(16)
C5 C1 C2 105.21(15)
C6 C1 Ti1 86.91(10)
C5 C1 Ti1 76.23(9)
C2 C1 Ti1 74.58(9)
C3 C2 C1 108.49(18)
C3 C2 Ti1 78.00(11)
C1 C2 Ti1 67.42(9)
C4 C3 C2 108.89(17)
C4 C3 Ti1 73.59(12)
C2 C3 Ti1 67.42(10)
C3 C4 C5 108.41(19)
C3 C4 Ti1 72.78(12)
C5 C4 Ti1 68.31(11)
C4 C5 C1 108.88(18)
C4 C5 Ti1 77.16(11)
C1 C5 Ti1 66.58(9)
C1 C6 C11 119.31(15)
C1 C6 C7 118.76(15)
C11 C6 C7 110.05(13)
C1 C6 Ti1 58.99(8)
C11 C6 Ti1 126.16(10)
C7 C6 Ti1 115.41(11)
C8 C7 C6 110.87(14)
C8 C7 C14 108.67(15)
C6 C7 C14 107.88(14)
C7 C8 C9 110.22(15)
C8 C9 C10 108.65(15)
C8 C9 C15 109.72(16)
C10 C9 C15 109.74(16)
C11 C10 C9 110.02(14)
C6 C11 C10 111.59(14)
C6 C11 C12 107.58(14)
C10 C11 C12 108.21(14)
C13 C12 C11 109.98(14)
C15 C13 C14 109.46(16)
C15 C13 C12 109.33(16)
C14 C13 C12 109.55(15)
C13 C14 C7 109.51(15)
C13 C15 C9 109.30(14)
C20 C16 C17 108.62(14)
C20 C16 C21 124.82(17)
C17 C16 C21 126.09(17)
C20 C16 Ti1 72.97(9)
C17 C16 Ti1 71.61(9)
C21 C16 Ti1 127.56(11)
C18 C17 C16 107.48(15)
C18 C17 C22 127.10(17)
C16 C17 C22 125.23(16)
C18 C17 Ti1 74.12(9)
C16 C17 Ti1 73.86(9)
C22 C17 Ti1 121.54(12)
C17 C18 C19 108.24(14)
C17 C18 C23 125.80(17)
C19 C18 C23 125.30(17)
C17 C18 Ti1 71.51(9)
C19 C18 Ti1 72.89(8)
C23 C18 Ti1 128.70(13)
C18 C19 C20 107.86(14)
C18 C19 C24 124.18(16)
C20 C19 C24 127.01(17)
C18 C19 Ti1 72.93(9)
C20 C19 Ti1 72.64(9)
C24 C19 Ti1 128.87(12)
C16 C20 C19 107.72(15)
C16 C20 C25 123.72(16)
C19 C20 C25 128.13(16)
C16 C20 Ti1 73.00(9)
C19 C20 Ti1 72.99(9)
C25 C20 Ti1 125.53(11)
C26 Ti2 C27 37.87(6)
C26 Ti2 C30 37.03(7)
C27 Ti2 C30 59.74(7)
C26 Ti2 C44 143.17(6)
C27 Ti2 C44 105.46(6)
C30 Ti2 C44 136.17(6)
C26 Ti2 Cl2 104.29(5)
C27 Ti2 Cl2 139.69(5)
C30 Ti2 Cl2 80.97(5)
C44 Ti2 Cl2 109.41(4)
C26 Ti2 C45 116.84(6)
C27 Ti2 C45 81.69(6)
C30 Ti2 C45 137.11(6)
C44 Ti2 C45 34.77(6)
Cl2 Ti2 C45 138.39(4)
C26 Ti2 C43 171.76(6)
C27 Ti2 C43 137.81(6)
C30 Ti2 C43 151.13(7)
C44 Ti2 C43 34.69(5)
Cl2 Ti2 C43 81.57(4)
C45 Ti2 C43 56.87(5)
C26 Ti2 C29 59.99(6)
C27 Ti2 C29 57.65(8)
C30 Ti2 C29 34.42(6)
C44 Ti2 C29 101.83(6)
Cl2 Ti2 C29 95.35(6)
C45 Ti2 C29 109.92(7)
C43 Ti2 C29 125.90(6)
C26 Ti2 C28 60.05(6)
C27 Ti2 C28 34.51(7)
C30 Ti2 C28 57.11(7)
C44 Ti2 C28 86.93(6)
Cl2 Ti2 C28 128.57(6)
C45 Ti2 C28 80.67(6)
C43 Ti2 C28 120.86(6)
C29 Ti2 C28 33.30(7)
C26 Ti2 C41 115.46(6)
C27 Ti2 C41 94.57(7)
C30 Ti2 C41 151.84(6)
C44 Ti2 C41 57.37(6)
Cl2 Ti2 C41 121.06(4)
C45 Ti2 C41 34.20(6)
C43 Ti2 C41 56.30(6)
C29 Ti2 C41 141.68(7)
C28 Ti2 C41 108.97(7)
C26 Ti2 C42 139.17(6)
C27 Ti2 C42 128.06(7)
C30 Ti2 C42 165.30(6)
C44 Ti2 C42 57.27(6)
Cl2 Ti2 C42 88.47(4)
C45 Ti2 C42 56.51(5)
C43 Ti2 C42 33.90(6)
C29 Ti2 C42 158.59(6)
C28 Ti2 C42 137.11(6)
C41 Ti2 C42 33.59(5)
C26 Ti2 C31 35.04(6)
C27 Ti2 C31 63.74(5)
C30 Ti2 C31 62.79(6)
C44 Ti2 C31 152.43(6)
Cl2 Ti2 C31 91.73(4)
C45 Ti2 C31 118.17(6)
C43 Ti2 C31 140.59(6)
C29 Ti2 C31 93.29(6)
C28 Ti2 C31 93.60(6)
C41 Ti2 C31 96.84(5)
C42 Ti2 C31 107.67(5)
C30 C26 C31 121.85(15)
C30 C26 C27 105.14(15)
C31 C26 C27 122.15(16)
C30 C26 Ti2 76.51(9)
C31 C26 Ti2 84.49(9)
C27 C26 Ti2 75.08(9)
C28 C27 C26 108.48(18)
C28 C27 Ti2 78.74(11)
C26 C27 Ti2 67.06(9)
C29 C28 C27 108.71(16)
C29 C28 Ti2 73.27(11)
C27 C28 Ti2 66.75(9)
C28 C29 C30 108.14(19)
C28 C29 Ti2 73.43(11)
C30 C29 Ti2 67.84(10)
C29 C30 C26 109.40(17)
C29 C30 Ti2 77.74(10)
C26 C30 Ti2 66.46(9)
C26 C31 C32 120.89(14)
C26 C31 C36 116.98(14)
C32 C31 C36 110.49(13)
C26 C31 Ti2 60.47(8)
C32 C31 Ti2 123.23(10)
C36 C31 Ti2 116.82(10)
C31 C32 C39 110.33(14)
C31 C32 C33 108.16(14)
C39 C32 C33 108.56(14)
C34 C33 C32 109.44(14)
C35 C34 C40 109.20(16)
C35 C34 C33 109.66(14)
C40 C34 C33 109.31(16)
C34 C35 C36 109.93(14)
C37 C36 C31 110.95(14)
C37 C36 C35 109.23(13)
C31 C36 C35 107.29(13)
C38 C37 C36 109.82(14)
C37 C38 C39 108.37(14)
C37 C38 C40 109.72(16)
C39 C38 C40 109.68(16)
C38 C39 C32 110.58(15)
C34 C40 C38 109.62(14)
C42 C41 C45 107.65(15)
C42 C41 C46 126.72(17)
C45 C41 C46 124.21(16)
C42 C41 Ti2 73.30(10)
C45 C41 Ti2 70.63(10)
C46 C41 Ti2 132.15(11)
C41 C42 C43 108.08(14)
C41 C42 C47 126.72(17)
C43 C42 C47 124.90(16)
C41 C42 Ti2 73.10(9)
C43 C42 Ti2 71.65(9)
C47 C42 Ti2 125.89(11)
C42 C43 C44 108.26(14)
C42 C43 C48 124.82(16)
C44 C43 C48 126.70(16)
C42 C43 Ti2 74.45(9)
C44 C43 Ti2 70.10(8)
C48 C43 Ti2 125.55(12)
C45 C44 C43 107.48(15)
C45 C44 C49 126.06(16)
C43 C44 C49 126.11(16)
C45 C44 Ti2 74.20(9)
C43 C44 Ti2 75.22(9)
C49 C44 Ti2 121.80(13)
C44 C45 C41 108.48(14)
C44 C45 C50 125.94(17)
C41 C45 C50 124.53(18)
C44 C45 Ti2 71.03(9)
C41 C45 Ti2 75.17(9)
C50 C45 Ti2 129.02(12)

loop_
_geom_bond_atom_site_label_1
_geom_bond_atom_site_label_2
_geom_bond_distance
Ti1 C1 2.1865(15)
Ti1 C2 2.2828(17)
Ti1 C5 2.3143(17)
Ti1 Cl1 2.3637(5)
Ti1 C17 2.3815(15)
Ti1 C20 2.4103(16)
Ti1 C16 2.4107(15)
Ti1 C19 2.4149(16)
Ti1 C18 2.4153(15)
Ti1 C3 2.4181(19)
Ti1 C4 2.428(2)
Ti1 C6 2.5475(15)
C1 C6 1.431(2)
C1 C5 1.440(3)
C1 C2 1.458(2)
C2 C3 1.403(3)
C3 C4 1.402(3)
C4 C5 1.412(3)
C6 C11 1.523(2)
C6 C7 1.533(2)
C7 C8 1.531(3)
C7 C14 1.552(2)
C8 C9 1.533(3)
C9 C10 1.534(2)
C9 C15 1.539(3)
C10 C11 1.533(3)
C11 C12 1.551(2)
C12 C13 1.537(3)
C13 C15 1.532(3)
C13 C14 1.535(3)
C16 C20 1.410(2)
C16 C17 1.422(2)
C16 C21 1.503(2)
C17 C18 1.418(2)
C17 C22 1.506(3)
C18 C19 1.420(2)
C18 C23 1.508(2)
C19 C20 1.425(2)
C19 C24 1.504(2)
C20 C25 1.501(3)
Ti2 C26 2.1797(14)
Ti2 C27 2.2871(17)
Ti2 C30 2.3119(17)
Ti2 C44 2.3542(15)
Ti2 Cl2 2.3610(5)
Ti2 C45 2.3953(16)
Ti2 C43 2.4208(15)
Ti2 C29 2.4393(19)
Ti2 C28 2.4413(18)
Ti2 C41 2.4545(17)
Ti2 C42 2.4571(16)
Ti2 C31 2.4934(15)
C26 C30 1.432(3)
C26 C31 1.438(2)
C26 C27 1.453(2)
C27 C28 1.410(3)
C28 C29 1.399(3)
C29 C30 1.411(3)
C31 C32 1.512(2)
C31 C36 1.535(2)
C32 C39 1.538(3)
C32 C33 1.555(2)
C33 C34 1.540(3)
C34 C35 1.529(3)
C34 C40 1.535(3)
C35 C36 1.548(2)
C36 C37 1.532(2)
C37 C38 1.528(3)
C38 C39 1.531(3)
C38 C40 1.542(2)
C41 C42 1.419(2)
C41 C45 1.427(2)
C41 C46 1.496(3)
C42 C43 1.423(2)
C42 C47 1.502(2)
C43 C44 1.425(2)
C43 C48 1.502(2)
C44 C45 1.420(3)
C44 C49 1.510(3)
C45 C50 1.506(2)

loop_
_geom_torsion_atom_site_label_1
_geom_torsion_atom_site_label_2
_geom_torsion_atom_site_label_3
_geom_torsion_atom_site_label_4
_geom_torsion
C2 Ti1 C1 C6 125.34(16)
C5 Ti1 C1 C6 -124.31(16)
Cl1 Ti1 C1 C6 -80.05(10)
C17 Ti1 C1 C6 128.25(13)
C20 Ti1 C1 C6 34.79(13)
C16 Ti1 C1 C6 30.5(3)
C19 Ti1 C1 C6 68.58(11)
C18 Ti1 C1 C6 105.23(11)
C3 Ti1 C1 C6 161.27(13)
C4 Ti1 C1 C6 -159.79(13)
C2 Ti1 C1 C5 -110.35(15)
Cl1 Ti1 C1 C5 44.26(11)
C17 Ti1 C1 C5 -107.44(16)
C20 Ti1 C1 C5 159.10(10)
C16 Ti1 C1 C5 154.8(2)
C19 Ti1 C1 C5 -167.12(11)
C18 Ti1 C1 C5 -130.46(11)
C3 Ti1 C1 C5 -74.43(12)
C4 Ti1 C1 C5 -35.48(12)
C6 Ti1 C1 C5 124.31(16)
C5 Ti1 C1 C2 110.35(15)
Cl1 Ti1 C1 C2 154.61(10)
C17 Ti1 C1 C2 2.91(19)
C20 Ti1 C1 C2 -90.55(12)
C16 Ti1 C1 C2 -94.8(2)
C19 Ti1 C1 C2 -56.77(12)
C18 Ti1 C1 C2 -20.11(13)
C3 Ti1 C1 C2 35.92(11)
C4 Ti1 C1 C2 74.87(12)
C6 Ti1 C1 C2 -125.34(16)
C6 C1 C2 C3 -143.71(16)
C5 C1 C2 C3 2.80(18)
Ti1 C1 C2 C3 -67.88(12)
C6 C1 C2 Ti1 -75.83(15)
C5 C1 C2 Ti1 70.68(11)
C1 Ti1 C2 C3 116.08(16)
C5 Ti1 C2 C3 75.26(13)
Cl1 Ti1 C2 C3 76.97(13)
C17 Ti1 C2 C3 -62.40(13)
C20 Ti1 C2 C3 -127.11(12)
C16 Ti1 C2 C3 -89.88(15)
C19 Ti1 C2 C3 -115.30(12)
C18 Ti1 C2 C3 -81.25(12)
C4 Ti1 C2 C3 34.82(11)
C6 Ti1 C2 C3 146.95(13)
C5 Ti1 C2 C1 -40.82(10)
Cl1 Ti1 C2 C1 -39.11(14)
C17 Ti1 C2 C1 -178.48(10)
C20 Ti1 C2 C1 116.81(11)
C16 Ti1 C2 C1 154.04(11)
C19 Ti1 C2 C1 128.62(11)
C18 Ti1 C2 C1 162.66(11)
C3 Ti1 C2 C1 -116.08(16)
C4 Ti1 C2 C1 -81.27(12)
C6 Ti1 C2 C1 30.86(10)
C1 C2 C3 C4 -1.3(2)
Ti1 C2 C3 C4 -62.24(14)
C1 C2 C3 Ti1 60.98(11)
C1 Ti1 C3 C4 79.68(12)
C2 Ti1 C3 C4 119.21(16)
C5 Ti1 C3 C4 36.10(11)
Cl1 Ti1 C3 C4 -11.80(13)
C17 Ti1 C3 C4 -115.55(11)
C20 Ti1 C3 C4 -162.22(10)
C16 Ti1 C3 C4 -116.22(11)
C19 Ti1 C3 C4 -173.07(11)
C18 Ti1 C3 C4 -146.83(12)
C6 Ti1 C3 C4 90.07(11)
C1 Ti1 C3 C2 -39.53(11)
C5 Ti1 C3 C2 -83.11(12)
Cl1 Ti1 C3 C2 -131.02(11)
C17 Ti1 C3 C2 125.23(12)
C20 Ti1 C3 C2 78.57(13)
C16 Ti1 C3 C2 124.56(11)
C19 Ti1 C3 C2 67.71(12)
C18 Ti1 C3 C2 93.96(12)
C4 Ti1 C3 C2 -119.21(16)
C6 Ti1 C3 C2 -29.14(12)
C2 C3 C4 C5 -0.9(2)
Ti1 C3 C4 C5 -59.27(14)
C2 C3 C4 Ti1 58.41(13)
C1 Ti1 C4 C3 -80.39(12)
C2 Ti1 C4 C3 -35.81(11)
C5 Ti1 C4 C3 -118.63(18)
Cl1 Ti1 C4 C3 170.10(11)
C17 Ti1 C4 C3 70.90(12)
C20 Ti1 C4 C3 53.2(3)
C16 Ti1 C4 C3 95.49(14)
C19 Ti1 C4 C3 9.72(15)
C18 Ti1 C4 C3 34.66(12)
C6 Ti1 C4 C3 -91.57(11)
C1 Ti1 C4 C5 38.24(12)
C2 Ti1 C4 C5 82.82(13)
Cl1 Ti1 C4 C5 -71.27(13)
C17 Ti1 C4 C5 -170.47(12)
C20 Ti1 C4 C5 171.8(2)
C16 Ti1 C4 C5 -145.88(12)
C19 Ti1 C4 C5 128.35(13)
C18 Ti1 C4 C5 153.29(12)
C3 Ti1 C4 C5 118.63(18)
C6 Ti1 C4 C5 27.06(13)
C3 C4 C5 C1 2.7(2)
Ti1 C4 C5 C1 -59.41(12)
C3 C4 C5 Ti1 62.09(14)
C6 C1 C5 C4 143.43(17)
C2 C1 C5 C4 -3.33(19)
Ti1 C1 C5 C4 66.16(14)
C6 C1 C5 Ti1 77.27(14)
C2 C1 C5 Ti1 -69.49(10)
C1 Ti1 C5 C4 -117.42(18)
C2 Ti1 C5 C4 -75.67(14)
Cl1 Ti1 C5 C4 105.46(13)
C17 Ti1 C5 C4 14.75(19)
C20 Ti1 C5 C4 -173.41(18)
C16 Ti1 C5 C4 80.0(2)
C19 Ti1 C5 C4 -95.16(16)
C18 Ti1 C5 C4 -39.45(17)
C3 Ti1 C5 C4 -35.14(13)
C6 Ti1 C5 C4 -149.04(15)
C2 Ti1 C5 C1 41.75(11)
Cl1 Ti1 C5 C1 -137.12(11)
C17 Ti1 C5 C1 132.17(11)
C20 Ti1 C5 C1 -56.0(2)
C16 Ti1 C5 C1 -162.56(14)
C19 Ti1 C5 C1 22.26(18)
C18 Ti1 C5 C1 77.97(13)
C3 Ti1 C5 C1 82.28(12)
C4 Ti1 C5 C1 117.42(18)
C6 Ti1 C5 C1 -31.62(10)
C5 C1 C6 C11 171.54(14)
C2 C1 C6 C11 -47.5(2)
Ti1 C1 C6 C11 -116.88(13)
C5 C1 C6 C7 32.4(2)
C2 C1 C6 C7 173.35(15)
Ti1 C1 C6 C7 103.95(13)
C5 C1 C6 Ti1 -71.58(14)
C2 C1 C6 Ti1 69.40(14)
C2 Ti1 C6 C1 -34.28(11)
C5 Ti1 C6 C1 34.41(11)
Cl1 Ti1 C6 C1 107.54(10)
C17 Ti1 C6 C1 -123.03(14)
C20 Ti1 C6 C1 -153.56(11)
C16 Ti1 C6 C1 -169.10(10)
C19 Ti1 C6 C1 -119.07(11)
C18 Ti1 C6 C1 -96.60(11)
C3 Ti1 C6 C1 -16.22(12)
C4 Ti1 C6 C1 17.44(12)
C1 Ti1 C6 C11 105.55(18)
C2 Ti1 C6 C11 71.27(14)
C5 Ti1 C6 C11 139.96(16)
Cl1 Ti1 C6 C11 -146.92(13)
C17 Ti1 C6 C11 -17.5(2)
C20 Ti1 C6 C11 -48.01(14)
C16 Ti1 C6 C11 -63.56(16)
C19 Ti1 C6 C11 -13.53(14)
C18 Ti1 C6 C11 8.95(16)
C3 Ti1 C6 C11 89.32(15)
C4 Ti1 C6 C11 122.99(15)
C1 Ti1 C6 C7 -109.63(16)
C2 Ti1 C6 C7 -143.91(14)
C5 Ti1 C6 C7 -75.22(13)
Cl1 Ti1 C6 C7 -2.09(12)
C17 Ti1 C6 C7 127.34(14)
C20 Ti1 C6 C7 96.82(12)
C16 Ti1 C6 C7 81.27(13)
C19 Ti1 C6 C7 131.30(12)
C18 Ti1 C6 C7 153.77(11)
C3 Ti1 C6 C7 -125.85(13)
C4 Ti1 C6 C7 -92.19(13)
C1 C6 C7 C8 -161.58(15)
C11 C6 C7 C8 55.79(18)
Ti1 C6 C7 C8 -94.53(15)
C1 C6 C7 C14 79.54(19)
C11 C6 C7 C14 -63.09(18)
Ti1 C6 C7 C14 146.59(12)
C6 C7 C8 C9 -58.87(18)
C14 C7 C8 C9 59.53(18)
C7 C8 C9 C10 60.17(18)
C7 C8 C9 C15 -59.81(18)
C8 C9 C10 C11 -59.49(19)
C15 C9 C10 C11 60.5(2)
C1 C6 C11 C10 161.95(14)
C7 C6 C11 C10 -55.66(17)
Ti1 C6 C11 C10 90.70(15)
C1 C6 C11 C12 -79.51(17)
C7 C6 C11 C12 62.89(17)
Ti1 C6 C11 C12 -150.75(12)
C9 C10 C11 C6 58.23(18)
C9 C10 C11 C12 -59.94(19)
C6 C11 C12 C13 -60.54(19)
C10 C11 C12 C13 60.16(19)
C11 C12 C13 C15 -60.6(2)
C11 C12 C13 C14 59.4(2)
C15 C13 C14 C7 60.75(19)
C12 C13 C14 C7 -59.1(2)
C8 C7 C14 C13 -59.95(19)
C6 C7 C14 C13 60.3(2)
C14 C13 C15 C9 -60.26(19)
C12 C13 C15 C9 59.7(2)
C8 C9 C15 C13 59.6(2)
C10 C9 C15 C13 -59.8(2)
C1 Ti1 C16 C20 5.9(3)
C2 Ti1 C16 C20 -68.58(14)
C5 Ti1 C16 C20 145.49(16)
Cl1 Ti1 C16 C20 120.08(9)
C17 Ti1 C16 C20 -116.98(13)
C19 Ti1 C16 C20 -37.67(9)
C18 Ti1 C16 C20 -78.87(10)
C3 Ti1 C16 C20 -115.80(11)
C4 Ti1 C16 C20 -161.27(11)
C6 Ti1 C16 C20 28.14(12)
C1 Ti1 C16 C17 122.8(2)
C2 Ti1 C16 C17 48.39(15)
C5 Ti1 C16 C17 -97.53(18)
Cl1 Ti1 C16 C17 -122.94(10)
C20 Ti1 C16 C17 116.98(13)
C19 Ti1 C16 C17 79.30(10)
C18 Ti1 C16 C17 38.11(10)
C3 Ti1 C16 C17 1.18(14)
C4 Ti1 C16 C17 -44.29(14)
C6 Ti1 C16 C17 145.11(10)
C1 Ti1 C16 C21 -115.3(2)
C2 Ti1 C16 C21 170.23(16)
C5 Ti1 C16 C21 24.3(3)
Cl1 Ti1 C16 C21 -1.11(17)
C17 Ti1 C16 C21 121.8(2)
C20 Ti1 C16 C21 -121.2(2)
C19 Ti1 C16 C21 -158.86(19)
C18 Ti1 C16 C21 159.9(2)
C3 Ti1 C16 C21 123.01(18)
C4 Ti1 C16 C21 77.5(2)
C6 Ti1 C16 C21 -93.05(18)
C20 C16 C17 C18 -3.01(17)
C21 C16 C17 C18 169.40(16)
Ti1 C16 C17 C18 -67.06(11)
C20 C16 C17 C22 -178.41(16)
C21 C16 C17 C22 -6.0(3)
Ti1 C16 C17 C22 117.54(17)
C20 C16 C17 Ti1 64.05(11)
C21 C16 C17 Ti1 -123.54(17)
C1 Ti1 C17 C18 -36.68(19)
C2 Ti1 C17 C18 -34.73(13)
C5 Ti1 C17 C18 -105.45(14)
Cl1 Ti1 C17 C18 170.68(10)
C20 Ti1 C17 C18 77.75(11)
C16 Ti1 C17 C18 114.04(15)
C19 Ti1 C17 C18 36.66(10)
C3 Ti1 C17 C18 -65.04(12)
C4 Ti1 C17 C18 -96.72(12)
C6 Ti1 C17 C18 41.34(18)
C1 Ti1 C17 C16 -150.72(13)
C2 Ti1 C17 C16 -148.77(10)
C5 Ti1 C17 C16 140.50(12)
Cl1 Ti1 C17 C16 56.63(10)
C20 Ti1 C17 C16 -36.30(9)
C19 Ti1 C17 C16 -77.39(10)
C18 Ti1 C17 C16 -114.04(15)
C3 Ti1 C17 C16 -179.08(11)
C4 Ti1 C17 C16 149.23(11)
C6 Ti1 C17 C16 -72.70(16)
C1 Ti1 C17 C22 87.5(2)
C2 Ti1 C17 C22 89.42(16)
C5 Ti1 C17 C22 18.7(2)
Cl1 Ti1 C17 C22 -65.17(15)
C20 Ti1 C17 C22 -158.11(17)
C16 Ti1 C17 C22 -121.81(19)
C19 Ti1 C17 C22 160.80(18)
C18 Ti1 C17 C22 124.1(2)
C3 Ti1 C17 C22 59.11(16)
C4 Ti1 C17 C22 27.42(17)
C6 Ti1 C17 C22 165.49(14)
C16 C17 C18 C19 2.78(17)
C22 C17 C18 C19 178.07(16)
Ti1 C17 C18 C19 -64.10(11)
C16 C17 C18 C23 -168.25(17)
C22 C17 C18 C23 7.0(3)
Ti1 C17 C18 C23 124.87(18)
C16 C17 C18 Ti1 66.89(10)
C22 C17 C18 Ti1 -117.83(18)
C1 Ti1 C18 C17 160.56(10)
C2 Ti1 C18 C17 148.27(11)
C5 Ti1 C18 C17 117.28(12)
Cl1 Ti1 C18 C17 -12.56(13)
C20 Ti1 C18 C17 -79.22(11)
C16 Ti1 C18 C17 -38.29(10)
C19 Ti1 C18 C17 -116.63(14)
C3 Ti1 C18 C17 113.59(12)
C4 Ti1 C18 C17 94.96(11)
C6 Ti1 C18 C17 -159.21(10)
C1 Ti1 C18 C19 -82.81(11)
C2 Ti1 C18 C19 -95.10(10)
C5 Ti1 C18 C19 -126.09(11)
Cl1 Ti1 C18 C19 104.06(9)
C17 Ti1 C18 C19 116.63(14)
C20 Ti1 C18 C19 37.41(9)
C16 Ti1 C18 C19 78.34(10)
C3 Ti1 C18 C19 -129.78(10)
C4 Ti1 C18 C19 -148.41(10)
C6 Ti1 C18 C19 -42.58(11)
C1 Ti1 C18 C23 39.1(2)
C2 Ti1 C18 C23 26.79(18)
C5 Ti1 C18 C23 -4.2(2)
Cl1 Ti1 C18 C23 -134.05(16)
C17 Ti1 C18 C23 -121.5(2)
C20 Ti1 C18 C23 159.3(2)
C16 Ti1 C18 C23 -159.8(2)
C19 Ti1 C18 C23 121.9(2)
C3 Ti1 C18 C23 -7.89(18)
C4 Ti1 C18 C23 -26.53(19)
C6 Ti1 C18 C23 79.30(19)
C17 C18 C19 C20 -1.53(17)
C23 C18 C19 C20 169.56(16)
Ti1 C18 C19 C20 -64.73(10)
C17 C18 C19 C24 -171.00(16)
C23 C18 C19 C24 0.1(3)
Ti1 C18 C19 C24 125.80(16)
C17 C18 C19 Ti1 63.20(11)
C23 C18 C19 Ti1 -125.71(17)
C1 Ti1 C19 C18 113.59(10)
C2 Ti1 C19 C18 82.58(10)
C5 Ti1 C19 C18 99.40(14)
Cl1 Ti1 C19 C18 -108.04(9)
C17 Ti1 C19 C18 -36.86(9)
C20 Ti1 C19 C18 -115.61(13)
C16 Ti1 C19 C18 -78.32(10)
C3 Ti1 C19 C18 50.88(10)
C4 Ti1 C19 C18 45.39(13)
C6 Ti1 C19 C18 145.26(9)
C1 Ti1 C19 C20 -130.80(10)
C2 Ti1 C19 C20 -161.82(10)
C5 Ti1 C19 C20 -145.00(12)
Cl1 Ti1 C19 C20 7.56(11)
C17 Ti1 C19 C20 78.74(10)
C16 Ti1 C19 C20 37.29(9)
C18 Ti1 C19 C20 115.61(13)
C3 Ti1 C19 C20 166.49(10)
C4 Ti1 C19 C20 160.99(10)
C6 Ti1 C19 C20 -99.14(9)
C1 Ti1 C19 C24 -6.88(18)
C2 Ti1 C19 C24 -37.90(17)
C5 Ti1 C19 C24 -21.1(2)
Cl1 Ti1 C19 C24 131.48(15)
C17 Ti1 C19 C24 -157.34(19)
C20 Ti1 C19 C24 123.9(2)
C16 Ti1 C19 C24 161.20(19)
C18 Ti1 C19 C24 -120.5(2)
C3 Ti1 C19 C24 -69.60(17)
C4 Ti1 C19 C24 -75.09(18)
C6 Ti1 C19 C24 24.78(17)
C17 C16 C20 C19 2.07(17)
C21 C16 C20 C19 -170.45(15)
Ti1 C16 C20 C19 65.25(10)
C17 C16 C20 C25 175.05(15)
C21 C16 C20 C25 2.5(2)
Ti1 C16 C20 C25 -121.77(15)
C17 C16 C20 Ti1 -63.18(11)
C21 C16 C20 Ti1 124.30(16)
C18 C19 C20 C16 -0.34(17)
C24 C19 C20 C16 168.75(16)
Ti1 C19 C20 C16 -65.25(11)
C18 C19 C20 C25 -172.91(15)
C24 C19 C20 C25 -3.8(3)
Ti1 C19 C20 C25 122.17(16)
C18 C19 C20 Ti1 64.92(11)
C24 C19 C20 Ti1 -125.99(16)
C1 Ti1 C20 C16 -177.87(9)
C2 Ti1 C20 C16 136.47(9)
C5 Ti1 C20 C16 -137.2(2)
Cl1 Ti1 C20 C16 -59.06(9)
C17 Ti1 C20 C16 36.85(9)
C19 Ti1 C20 C16 115.23(13)
C18 Ti1 C20 C16 78.03(10)
C3 Ti1 C20 C16 96.22(12)
C4 Ti1 C20 C16 56.9(3)
C6 Ti1 C20 C16 -158.90(9)
C1 Ti1 C20 C19 66.90(12)
C2 Ti1 C20 C19 21.24(11)
C5 Ti1 C20 C19 107.6(2)
Cl1 Ti1 C20 C19 -174.29(9)
C17 Ti1 C20 C19 -78.38(10)
C16 Ti1 C20 C19 -115.23(13)
C18 Ti1 C20 C19 -37.20(9)
C3 Ti1 C20 C19 -19.01(14)
C4 Ti1 C20 C19 -58.3(3)
C6 Ti1 C20 C19 85.87(10)
C1 Ti1 C20 C25 -58.19(18)
C2 Ti1 C20 C25 -103.85(16)
C5 Ti1 C20 C25 -17.5(3)
Cl1 Ti1 C20 C25 60.62(15)
C17 Ti1 C20 C25 156.52(17)
C16 Ti1 C20 C25 119.68(19)
C19 Ti1 C20 C25 -125.09(19)
C18 Ti1 C20 C25 -162.30(18)
C3 Ti1 C20 C25 -144.11(15)
C4 Ti1 C20 C25 176.6(2)
C6 Ti1 C20 C25 -39.23(16)
C27 Ti2 C26 C30 109.99(15)
C44 Ti2 C26 C30 103.18(13)
Cl2 Ti2 C26 C30 -52.64(10)
C45 Ti2 C26 C30 133.84(10)
C43 Ti2 C26 C30 172.7(4)
C29 Ti2 C26 C30 35.29(11)
C28 Ti2 C26 C30 73.93(11)
C41 Ti2 C26 C30 172.05(9)
C42 Ti2 C26 C30 -157.28(10)
C31 Ti2 C26 C30 -124.64(14)
C27 Ti2 C26 C31 -125.37(16)
C30 Ti2 C26 C31 124.64(14)
C44 Ti2 C26 C31 -132.18(11)
Cl2 Ti2 C26 C31 71.99(10)
C45 Ti2 C26 C31 -101.52(10)
C43 Ti2 C26 C31 -62.7(4)
C29 Ti2 C26 C31 159.93(12)
C28 Ti2 C26 C31 -161.44(13)
C41 Ti2 C26 C31 -63.31(11)
C42 Ti2 C26 C31 -32.64(14)
C30 Ti2 C26 C27 -109.99(15)
C44 Ti2 C26 C27 -6.81(17)
Cl2 Ti2 C26 C27 -162.63(10)
C45 Ti2 C26 C27 23.85(13)
C43 Ti2 C26 C27 62.7(4)
C29 Ti2 C26 C27 -74.70(12)
C28 Ti2 C26 C27 -36.06(11)
C41 Ti2 C26 C27 62.06(12)
C42 Ti2 C26 C27 92.73(13)
C31 Ti2 C26 C27 125.37(16)
C30 C26 C27 C28 -2.61(17)
C31 C26 C27 C28 142.04(15)
Ti2 C26 C27 C28 68.59(12)
C30 C26 C27 Ti2 -71.20(10)
C31 C26 C27 Ti2 73.45(13)
C26 Ti2 C27 C28 -115.80(17)
C30 Ti2 C27 C28 -74.87(12)
C44 Ti2 C27 C28 59.97(13)
Cl2 Ti2 C27 C28 -89.24(12)
C45 Ti2 C27 C28 85.59(12)
C43 Ti2 C27 C28 75.14(15)
C29 Ti2 C27 C28 -34.42(11)
C41 Ti2 C27 C28 117.35(12)
C42 Ti2 C27 C28 120.24(12)
C31 Ti2 C27 C28 -147.26(13)
C30 Ti2 C27 C26 40.93(10)
C44 Ti2 C27 C26 175.77(10)
Cl2 Ti2 C27 C26 26.56(15)
C45 Ti2 C27 C26 -158.62(12)
C43 Ti2 C27 C26 -169.07(10)
C29 Ti2 C27 C26 81.38(11)
C28 Ti2 C27 C26 115.80(17)
C41 Ti2 C27 C26 -126.85(11)
C42 Ti2 C27 C26 -123.97(11)
C31 Ti2 C27 C26 -31.46(10)
C26 C27 C28 C29 0.61(19)
Ti2 C27 C28 C29 61.56(13)
C26 C27 C28 Ti2 -60.95(11)
C26 Ti2 C28 C29 -79.96(11)
C27 Ti2 C28 C29 -119.59(16)
C30 Ti2 C28 C29 -36.40(11)
C44 Ti2 C28 C29 117.10(11)
Cl2 Ti2 C28 C29 4.59(13)
C45 Ti2 C28 C29 151.52(12)
C43 Ti2 C28 C29 109.54(11)
C41 Ti2 C28 C29 170.98(10)
C42 Ti2 C28 C29 148.52(11)
C31 Ti2 C28 C29 -90.51(11)
C26 Ti2 C28 C27 39.63(11)
C30 Ti2 C28 C27 83.18(12)
C44 Ti2 C28 C27 -123.32(12)
Cl2 Ti2 C28 C27 124.17(11)
C45 Ti2 C28 C27 -88.89(12)
C43 Ti2 C28 C27 -130.87(11)
C29 Ti2 C28 C27 119.59(16)
C41 Ti2 C28 C27 -69.43(12)
C42 Ti2 C28 C27 -91.90(13)
C31 Ti2 C28 C27 29.08(12)
C27 C28 C29 C30 1.7(2)
Ti2 C28 C29 C30 59.23(12)
C27 C28 C29 Ti2 -57.52(12)
C26 Ti2 C29 C28 80.17(12)
C27 Ti2 C29 C28 35.68(11)
C30 Ti2 C29 C28 118.16(17)
C44 Ti2 C29 C28 -65.26(11)
Cl2 Ti2 C29 C28 -176.40(10)
C45 Ti2 C29 C28 -30.03(12)
C43 Ti2 C29 C28 -92.94(12)
C41 Ti2 C29 C28 -13.83(16)
C42 Ti2 C29 C28 -76.9(2)
C31 Ti2 C29 C28 91.55(11)
C26 Ti2 C29 C30 -37.99(12)
C27 Ti2 C29 C30 -82.48(13)
C44 Ti2 C29 C30 176.58(12)
Cl2 Ti2 C29 C30 65.44(12)
C45 Ti2 C29 C30 -148.19(12)
C43 Ti2 C29 C30 148.89(11)
C28 Ti2 C29 C30 -118.16(17)
C41 Ti2 C29 C30 -131.99(12)
C42 Ti2 C29 C30 164.96(16)
C31 Ti2 C29 C30 -26.61(13)
C28 C29 C30 C26 -3.4(2)
Ti2 C29 C30 C26 59.35(11)
C28 C29 C30 Ti2 -62.77(13)
C31 C26 C30 C29 -141.11(15)
C27 C26 C30 C29 3.68(18)
Ti2 C26 C30 C29 -66.49(12)
C31 C26 C30 Ti2 -74.62(13)
C27 C26 C30 Ti2 70.17(10)
C26 Ti2 C30 C29 117.74(17)
C27 Ti2 C30 C29 75.84(13)
C44 Ti2 C30 C29 -4.84(17)
Cl2 Ti2 C30 C29 -113.52(12)
C45 Ti2 C30 C29 46.73(16)
C43 Ti2 C30 C29 -60.09(19)
C28 Ti2 C30 C29 35.20(12)
C41 Ti2 C30 C29 102.39(16)
C42 Ti2 C30 C29 -158.1(2)
C31 Ti2 C30 C29 149.82(14)
C27 Ti2 C30 C26 -41.90(10)
C44 Ti2 C30 C26 -122.58(11)
Cl2 Ti2 C30 C26 128.75(10)
C45 Ti2 C30 C26 -71.01(13)
C43 Ti2 C30 C26 -177.83(11)
C29 Ti2 C30 C26 -117.74(17)
C28 Ti2 C30 C26 -82.54(11)
C41 Ti2 C30 C26 -15.35(18)
C42 Ti2 C30 C26 84.2(3)
C31 Ti2 C30 C26 32.08(9)
C30 C26 C31 C32 -176.35(14)
C27 C26 C31 C32 44.7(2)
Ti2 C26 C31 C32 113.27(13)
C30 C26 C31 C36 -36.7(2)
C27 C26 C31 C36 -175.59(14)
Ti2 C26 C31 C36 -107.06(12)
C30 C26 C31 Ti2 70.38(13)
C27 C26 C31 Ti2 -68.52(13)
C27 Ti2 C31 C26 33.92(10)
C30 Ti2 C31 C26 -33.86(10)
C44 Ti2 C31 C26 106.31(14)
Cl2 Ti2 C31 C26 -112.78(9)
C45 Ti2 C31 C26 97.38(11)
C43 Ti2 C31 C26 168.43(10)
C29 Ti2 C31 C26 -17.32(11)
C28 Ti2 C31 C26 16.05(11)
C41 Ti2 C31 C26 125.66(10)
C42 Ti2 C31 C26 158.28(10)
C26 Ti2 C31 C32 -109.53(16)
C27 Ti2 C31 C32 -75.61(13)
C30 Ti2 C31 C32 -143.39(14)
C44 Ti2 C31 C32 -3.2(2)
Cl2 Ti2 C31 C32 137.69(12)
C45 Ti2 C31 C32 -12.15(15)
C43 Ti2 C31 C32 58.89(16)
C29 Ti2 C31 C32 -126.85(14)
C28 Ti2 C31 C32 -93.49(13)
C41 Ti2 C31 C32 16.12(13)
C42 Ti2 C31 C32 48.74(13)
C26 Ti2 C31 C36 107.33(16)
C27 Ti2 C31 C36 141.26(14)
C30 Ti2 C31 C36 73.48(13)
C44 Ti2 C31 C36 -146.36(13)
Cl2 Ti2 C31 C36 -5.45(12)
C45 Ti2 C31 C36 -155.29(11)
C43 Ti2 C31 C36 -84.24(14)
C29 Ti2 C31 C36 90.01(13)
C28 Ti2 C31 C36 123.38(13)
C41 Ti2 C31 C36 -127.01(12)
C42 Ti2 C31 C36 -94.39(12)
C26 C31 C32 C39 -162.08(14)
C36 C31 C32 C39 55.93(17)
Ti2 C31 C32 C39 -89.21(15)
C26 C31 C32 C33 79.31(18)
C36 C31 C32 C33 -62.68(17)
Ti2 C31 C32 C33 152.18(11)
C31 C32 C33 C34 59.73(19)
C39 C32 C33 C34 -60.0(2)
C32 C33 C34 C35 -58.80(19)
C32 C33 C34 C40 60.88(19)
C40 C34 C35 C36 -59.96(18)
C33 C34 C35 C36 59.79(18)
C26 C31 C36 C37 159.95(13)
C32 C31 C36 C37 -56.41(17)
Ti2 C31 C36 C37 91.20(14)
C26 C31 C36 C35 -80.80(17)
C32 C31 C36 C35 62.83(17)
Ti2 C31 C36 C35 -149.56(11)
C34 C35 C36 C37 59.78(18)
C34 C35 C36 C31 -60.56(18)
C31 C36 C37 C38 58.69(17)
C35 C36 C37 C38 -59.38(18)
C36 C37 C38 C39 -60.06(17)
C36 C37 C38 C40 59.68(18)
C37 C38 C39 C32 60.41(18)
C40 C38 C39 C32 -59.4(2)
C31 C32 C39 C38 -58.90(18)
C33 C32 C39 C38 59.46(19)
C35 C34 C40 C38 59.8(2)
C33 C34 C40 C38 -60.2(2)
C37 C38 C40 C34 -59.7(2)
C39 C38 C40 C34 59.2(2)
C26 Ti2 C41 C42 142.93(9)
C27 Ti2 C41 C42 175.89(10)
C30 Ti2 C41 C42 153.10(12)
C44 Ti2 C41 C42 -78.66(10)
Cl2 Ti2 C41 C42 15.64(11)
C45 Ti2 C41 C42 -116.17(14)
C43 Ti2 C41 C42 -36.96(9)
C29 Ti2 C41 C42 -143.98(11)
C28 Ti2 C41 C42 -151.96(9)
C31 Ti2 C41 C42 111.83(9)
C26 Ti2 C41 C45 -100.90(10)
C27 Ti2 C41 C45 -67.95(10)
C30 Ti2 C41 C45 -90.73(15)
C44 Ti2 C41 C45 37.51(9)
Cl2 Ti2 C41 C45 131.81(8)
C43 Ti2 C41 C45 79.21(10)
C29 Ti2 C41 C45 -27.82(14)
C28 Ti2 C41 C45 -35.80(11)
C42 Ti2 C41 C45 116.17(14)
C31 Ti2 C41 C45 -132.01(9)
C26 Ti2 C41 C46 18.14(19)
C27 Ti2 C41 C46 51.10(18)
C30 Ti2 C41 C46 28.3(2)
C44 Ti2 C41 C46 156.6(2)
Cl2 Ti2 C41 C46 -109.15(17)
C45 Ti2 C41 C46 119.0(2)
C43 Ti2 C41 C46 -161.7(2)
C29 Ti2 C41 C46 91.23(19)
C28 Ti2 C41 C46 83.25(18)
C42 Ti2 C41 C46 -124.8(2)
C31 Ti2 C41 C46 -12.96(18)
C45 C41 C42 C43 0.87(17)
C46 C41 C42 C43 -165.87(15)
Ti2 C41 C42 C43 63.56(11)
C45 C41 C42 C47 174.77(16)
C46 C41 C42 C47 8.0(3)
Ti2 C41 C42 C47 -122.54(17)
C45 C41 C42 Ti2 -62.69(11)
C46 C41 C42 Ti2 130.57(16)
C26 Ti2 C42 C41 -56.35(13)
C27 Ti2 C42 C41 -5.21(12)
C30 Ti2 C42 C41 -122.7(2)
C44 Ti2 C42 C41 79.01(10)
Cl2 Ti2 C42 C41 -166.64(9)
C45 Ti2 C42 C41 37.22(9)
C43 Ti2 C42 C41 116.26(13)
C29 Ti2 C42 C41 92.6(2)
C28 Ti2 C42 C41 40.78(14)
C31 Ti2 C42 C41 -75.31(10)
C26 Ti2 C42 C43 -172.61(10)
C27 Ti2 C42 C43 -121.47(10)
C30 Ti2 C42 C43 121.0(2)
C44 Ti2 C42 C43 -37.25(9)
Cl2 Ti2 C42 C43 77.10(9)
C45 Ti2 C42 C43 -79.04(10)
C29 Ti2 C42 C43 -23.7(2)
C28 Ti2 C42 C43 -75.48(13)
C41 Ti2 C42 C43 -116.26(13)
C31 Ti2 C42 C43 168.43(9)
C26 Ti2 C42 C47 67.12(19)
C27 Ti2 C42 C47 118.26(16)
C30 Ti2 C42 C47 0.7(3)
C44 Ti2 C42 C47 -157.52(18)
Cl2 Ti2 C42 C47 -43.17(16)
C45 Ti2 C42 C47 160.69(18)
C43 Ti2 C42 C47 -120.3(2)
C29 Ti2 C42 C47 -144.0(2)
C28 Ti2 C42 C47 164.24(15)
C41 Ti2 C42 C47 123.5(2)
C31 Ti2 C42 C47 48.15(17)
C41 C42 C43 C44 -2.15(18)
C47 C42 C43 C44 -176.19(16)
Ti2 C42 C43 C44 62.36(11)
C41 C42 C43 C48 172.71(15)
C47 C42 C43 C48 -1.3(3)
Ti2 C42 C43 C48 -122.78(16)
C41 C42 C43 Ti2 -64.51(11)
C47 C42 C43 Ti2 121.45(16)
C26 Ti2 C43 C42 35.9(4)
C27 Ti2 C43 C42 90.23(12)
C30 Ti2 C43 C42 -153.22(12)
C44 Ti2 C43 C42 116.53(14)
Cl2 Ti2 C43 C42 -99.92(9)
C45 Ti2 C43 C42 77.86(10)
C29 Ti2 C43 C42 169.57(10)
C28 Ti2 C43 C42 129.87(10)
C41 Ti2 C43 C42 36.61(9)
C31 Ti2 C43 C42 -17.52(13)
C26 Ti2 C43 C44 -80.6(4)
C27 Ti2 C43 C44 -26.30(15)
C30 Ti2 C43 C44 90.26(16)
Cl2 Ti2 C43 C44 143.56(11)
C45 Ti2 C43 C44 -38.67(11)
C29 Ti2 C43 C44 53.04(13)
C28 Ti2 C43 C44 13.34(13)
C41 Ti2 C43 C44 -79.91(11)
C42 Ti2 C43 C44 -116.53(14)
C31 Ti2 C43 C44 -134.05(11)
C26 Ti2 C43 C48 157.9(4)
C27 Ti2 C43 C48 -147.79(15)
C30 Ti2 C43 C48 -31.2(2)
C44 Ti2 C43 C48 -121.5(2)
Cl2 Ti2 C43 C48 22.06(15)
C45 Ti2 C43 C48 -160.17(18)
C29 Ti2 C43 C48 -68.46(17)
C28 Ti2 C43 C48 -108.16(16)
C41 Ti2 C43 C48 158.59(17)
C42 Ti2 C43 C48 121.97(19)
C31 Ti2 C43 C48 104.45(17)
C42 C43 C44 C45 2.59(18)
C48 C43 C44 C45 -172.14(16)
Ti2 C43 C44 C45 67.77(11)
C42 C43 C44 C49 176.00(16)
C48 C43 C44 C49 1.3(3)
Ti2 C43 C44 C49 -118.82(18)
C42 C43 C44 Ti2 -65.18(11)
C48 C43 C44 Ti2 120.08(16)
C26 Ti2 C44 C45 52.93(15)
C27 Ti2 C44 C45 48.60(12)
C30 Ti2 C44 C45 110.77(12)
Cl2 Ti2 C44 C45 -151.96(9)
C43 Ti2 C44 C45 -113.42(15)
C29 Ti2 C44 C45 107.98(11)
C28 Ti2 C44 C45 78.02(11)
C41 Ti2 C44 C45 -36.87(10)
C42 Ti2 C44 C45 -77.03(11)
C31 Ti2 C44 C45 -13.89(17)
C26 Ti2 C44 C43 166.35(11)
C27 Ti2 C44 C43 162.02(11)
C30 Ti2 C44 C43 -135.81(11)
Cl2 Ti2 C44 C43 -38.54(11)
C45 Ti2 C44 C43 113.42(15)
C29 Ti2 C44 C43 -138.60(11)
C28 Ti2 C44 C43 -168.56(12)
C41 Ti2 C44 C43 76.55(11)
C42 Ti2 C44 C43 36.39(10)
C31 Ti2 C44 C43 99.53(14)
C26 Ti2 C44 C49 -70.04(19)
C27 Ti2 C44 C49 -74.38(16)
C30 Ti2 C44 C49 -12.20(19)
Cl2 Ti2 C44 C49 85.07(15)
C45 Ti2 C44 C49 -122.97(19)
C43 Ti2 C44 C49 123.6(2)
C29 Ti2 C44 C49 -15.00(16)
C28 Ti2 C44 C49 -44.96(15)
C41 Ti2 C44 C49 -159.85(17)
C42 Ti2 C44 C49 159.99(17)
C31 Ti2 C44 C49 -136.86(15)
C43 C44 C45 C41 -2.05(18)
C49 C44 C45 C41 -175.47(16)
Ti2 C44 C45 C41 66.41(11)
C43 C44 C45 C50 166.57(17)
C49 C44 C45 C50 -6.8(3)
Ti2 C44 C45 C50 -124.97(17)
C43 C44 C45 Ti2 -68.46(11)
C49 C44 C45 Ti2 118.12(18)
C42 C41 C45 C44 0.74(18)
C46 C41 C45 C44 167.89(15)
Ti2 C41 C45 C44 -63.71(11)
C42 C41 C45 C50 -168.08(16)
C46 C41 C45 C50 -0.9(3)
Ti2 C41 C45 C50 127.48(16)
C42 C41 C45 Ti2 64.44(11)
C46 C41 C45 Ti2 -128.40(16)
C26 Ti2 C45 C44 -147.59(10)
C27 Ti2 C45 C44 -133.06(11)
C30 Ti2 C45 C44 -107.93(12)
Cl2 Ti2 C45 C44 41.89(13)
C43 Ti2 C45 C44 38.57(10)
C29 Ti2 C45 C44 -81.97(11)
C28 Ti2 C45 C44 -98.14(11)
C41 Ti2 C45 C44 115.95(14)
C42 Ti2 C45 C44 79.41(10)
C31 Ti2 C45 C44 172.76(9)
C26 Ti2 C45 C41 96.46(10)
C27 Ti2 C45 C41 110.98(10)
C30 Ti2 C45 C41 136.11(10)
C44 Ti2 C45 C41 -115.95(14)
Cl2 Ti2 C45 C41 -74.06(11)
C43 Ti2 C45 C41 -77.38(10)
C29 Ti2 C45 C41 162.07(10)
C28 Ti2 C45 C41 145.91(10)
C42 Ti2 C45 C41 -36.55(9)
C31 Ti2 C45 C41 56.81(10)
C26 Ti2 C45 C50 -26.2(2)
C27 Ti2 C45 C50 -11.71(18)
C30 Ti2 C45 C50 13.4(2)
C44 Ti2 C45 C50 121.4(2)
Cl2 Ti2 C45 C50 163.25(16)
C43 Ti2 C45 C50 159.9(2)
C29 Ti2 C45 C50 39.4(2)
C28 Ti2 C45 C50 23.21(19)
C41 Ti2 C45 C50 -122.7(2)
C42 Ti2 C45 C50 -159.2(2)
C31 Ti2 C45 C50 -65.9(2)
